data_7033162
loop_
_publ_author_name
'Leverett, Anthony R.'
'McKay, Alasdair I.'
'Cole, Marcus L.'

_publ_section_title
;
 The stabilization of gallane and indane by a ring expanded carbene.
;
_journal_issue 2
_journal_name_full 'Dalton transactions (Cambridge, England : 2003)'
_journal_page_first 498
_journal_page_last 500
_journal_paper_doi 10.1039/c4dt03489a
_journal_volume 44
_journal_year 2015
_chemical_compound_source toluene
_chemical_formula_moiety 'C29 H45 Ga N2'
_chemical_formula_sum 'C29 H45 Ga N2'
_chemical_formula_weight 491.39
_chemical_name_common '[GaH3(7Dipp)]'
_chemical_temperature_decomposition 425
_space_group_crystal_system monoclinic
_space_group_IT_number 15
_space_group_name_Hall '-C 2yc'
_space_group_name_H-M_alt 'C 1 2/c 1'
_symmetry_cell_setting monoclinic
_symmetry_Int_Tables_number 15
_symmetry_space_group_name_Hall '-C 2yc'
_symmetry_space_group_name_H-M 'C 1 2/c 1'
_atom_sites_solution_hydrogens mixed
_atom_sites_solution_primary direct
_atom_sites_solution_secondary difmap
_audit_creation_method SHELXL-2014
_cell_angle_alpha 90
_cell_angle_beta 92.882(2)
_cell_angle_gamma 90
_cell_formula_units_Z 4
_cell_length_a 17.0085(7)
_cell_length_b 9.0804(5)
_cell_length_c 17.7985(9)
_cell_measurement_temperature 150(2)
_cell_volume 2745.4(2)
_computing_cell_refinement 'Bruker Apex II software'
_computing_data_collection 'Bruker Apex II software'
_computing_data_reduction X-Seed
_computing_molecular_graphics 'X-Seed / POV-Ray'
_computing_publication_material 'Microsoft Office 2010'
_computing_structure_refinement 'SHELXL-2014 (Sheldrick, 2014)'
_computing_structure_solution 'SHELXS-2014 (Sheldrick, 2014)'
_diffrn_ambient_temperature 150(2)
_diffrn_measured_fraction_theta_full 0.996
_diffrn_measured_fraction_theta_max 0.996
_diffrn_measurement_device_type 'Bruker Kappa Apex II'
_diffrn_measurement_method 'phi and omega scans'
_diffrn_radiation_probe x-ray
_diffrn_radiation_type MoK\a
_diffrn_radiation_wavelength 0.71073
_diffrn_reflns_av_R_equivalents 0.0529
_diffrn_reflns_av_unetI/netI 0.0358
_diffrn_reflns_Laue_measured_fraction_full 0.996
_diffrn_reflns_Laue_measured_fraction_max 0.996
_diffrn_reflns_limit_h_max 18
_diffrn_reflns_limit_h_min -20
_diffrn_reflns_limit_k_max 9
_diffrn_reflns_limit_k_min -11
_diffrn_reflns_limit_l_max 21
_diffrn_reflns_limit_l_min -21
_diffrn_reflns_number 15454
_diffrn_reflns_point_group_measured_fraction_full 0.996
_diffrn_reflns_point_group_measured_fraction_max 0.996
_diffrn_reflns_theta_full 25.242
_diffrn_reflns_theta_max 25.992
_diffrn_reflns_theta_min 2.543
_diffrn_source 'Bruker Quazar Multilayer Optics'
_exptl_absorpt_coefficient_mu 1.020
_exptl_absorpt_correction_T_max 0.905
_exptl_absorpt_correction_T_min 0.905
_exptl_absorpt_correction_type multi-scan
_exptl_absorpt_process_details SADABS
_exptl_crystal_colour colourless
_exptl_crystal_density_diffrn 1.189
_exptl_crystal_description octahedron
_exptl_crystal_F_000 1056
_exptl_crystal_recrystallization_method 'Re-crystallisation from solvent: '
_exptl_crystal_size_max 0.100
_exptl_crystal_size_mid 0.100
_exptl_crystal_size_min 0.100
_refine_diff_density_max 0.352
_refine_diff_density_min -0.316
_refine_diff_density_rms 0.067
_refine_ls_extinction_method none
_refine_ls_goodness_of_fit_ref 1.082
_refine_ls_hydrogen_treatment mixed
_refine_ls_matrix_type full
_refine_ls_number_parameters 209
_refine_ls_number_reflns 2682
_refine_ls_number_restraints 0
_refine_ls_restrained_S_all 1.082
_refine_ls_R_factor_all 0.0380
_refine_ls_R_factor_gt 0.0341
_refine_ls_shift/su_max 0.000
_refine_ls_shift/su_mean 0.000
_refine_ls_structure_factor_coef Fsqd
_refine_ls_weighting_details 'w=1/[\s^2^(Fo^2^)+(0.0418P)^2^+4.7746P] where P=(Fo^2^+2Fc^2^)/3'
_refine_ls_weighting_scheme calc
_refine_ls_wR_factor_gt 0.0929
_refine_ls_wR_factor_ref 0.0947
_reflns_Friedel_coverage 0.000
_reflns_number_gt 2474
_reflns_number_total 2682
_reflns_threshold_expression 'I > 2\s(I)'
_cod_data_source_file c4dt03489a2.cif
_cod_data_source_block publication_text
_cod_depositor_comments
;
The following automatic conversions were performed:

'_chemical_melting_point' tag was changed to
'_chemical_temperature_decomposition' since the value had been '425
(dec.)'. The value '425 (dec.)' was changed to '425'.

Automatic conversion script
Id: cif_fix_values 2935 2014-11-11 08:27:57Z andrius 

 Adding full bibliography for 7033162--7033163.cif.
;
_cod_original_sg_symbol_H-M 'C 2/c'
_cod_database_code 7033162
_shelx_space_group_comment
;
The symmetry employed for this shelxl refinement is uniquely defined
by the following loop, which should always be used as a source of
symmetry information in preference to the above space-group names.
They are only intended as comments.
;
_shelx_estimated_absorpt_t_min 0.905
_shelx_estimated_absorpt_t_max 0.905
_shelxl_version_number 2014-3

loop_
_space_group_symop_operation_xyz
'x, y, z'
'-x, y, -z+1/2'
'x+1/2, y+1/2, z'
'-x+1/2, y+1/2, -z+1/2'
'-x, -y, -z'
'x, -y, z-1/2'
'-x+1/2, -y+1/2, -z'
'x+1/2, -y+1/2, z-1/2'

loop_
_atom_site_label
_atom_site_type_symbol
_atom_site_fract_x
_atom_site_fract_y
_atom_site_fract_z
_atom_site_U_iso_or_equiv
_atom_site_adp_type
_atom_site_occupancy
_atom_site_site_symmetry_order
_atom_site_calc_flag
_atom_site_refinement_flags_posn
_atom_site_refinement_flags_adp
_atom_site_refinement_flags_occupancy
_atom_site_disorder_assembly
_atom_site_disorder_group
Ga1 Ga 0.5000 0.94900(4) 0.2500 0.02331(14) Uani 1 2 d S T P . .
N1 N 0.52543(10) 0.64113(19) 0.19107(9) 0.0185(4) Uani 1 1 d . . . . .
C1 C 0.5000 0.7165(3) 0.2500 0.0131(5) Uani 1 2 d S T P . .
C4 C 0.53959(11) 0.7174(2) 0.12131(10) 0.0168(4) Uani 1 1 d . . . . .
C5 C 0.61582(12) 0.7684(2) 0.10913(11) 0.0208(4) Uani 1 1 d . . . . .
C6 C 0.62811(13) 0.8335(3) 0.03967(12) 0.0254(5) Uani 1 1 d . . . . .
H6 H 0.6791 0.8687 0.0296 0.030 Uiso 1 1 calc R U . . .
C7 C 0.56785(14) 0.8479(3) -0.01470(12) 0.0266(5) Uani 1 1 d . . . . .
H7 H 0.5776 0.8932 -0.0614 0.032 Uiso 1 1 calc R U . . .
C8 C 0.49348(13) 0.7966(2) -0.00124(11) 0.0226(4) Uani 1 1 d . . . . .
H8 H 0.4523 0.8070 -0.0389 0.027 Uiso 1 1 calc R U . . .
C9 C 0.47790(12) 0.7294(2) 0.06704(11) 0.0179(4) Uani 1 1 d . . . . .
C10 C 0.68372(13) 0.7556(3) 0.16698(13) 0.0345(6) Uani 1 1 d . . . . .
C13 C 0.39554(12) 0.6715(3) 0.07913(12) 0.0234(5) Uani 1 1 d . . . . .
C14 C 0.33619(14) 0.7964(3) 0.08495(18) 0.0462(7) Uani 1 1 d . . . . .
H14A H 0.3538 0.8634 0.1255 0.069 Uiso 1 1 calc R U . . .
H14B H 0.2846 0.7555 0.0958 0.069 Uiso 1 1 calc R U . . .
H14C H 0.3320 0.8505 0.0373 0.069 Uiso 1 1 calc R U . . .
C15 C 0.36873(15) 0.5639(3) 0.01764(15) 0.0350(6) Uani 1 1 d . . . . .
H15A H 0.3643 0.6154 -0.0308 0.052 Uiso 1 1 calc R U . . .
H15B H 0.3174 0.5230 0.0290 0.052 Uiso 1 1 calc R U . . .
H15C H 0.4072 0.4840 0.0150 0.052 Uiso 1 1 calc R U . . .
H1A H 0.511(3) 1.009(6) 0.171(3) 0.038(14) Uiso 0.5 1 d . . P . .
H1B H 0.418(3) 0.990(6) 0.278(3) 0.036(14) Uiso 0.5 1 d . . P . .
H1C H 0.563(4) 1.019(8) 0.311(4) 0.07(2) Uiso 0.5 1 d . . P . .
H10 H 0.6659(13) 0.728(3) 0.2109(14) 0.024(6) Uiso 1 1 d . . . . .
H13 H 0.3951(13) 0.618(3) 0.1247(14) 0.021(6) Uiso 1 1 d . . . . .
C2A C 0.5285(4) 0.4747(6) 0.1791(3) 0.0220(11) Uani 0.5 1 d . . P . .
H2A1 H 0.4752 0.4381 0.1642 0.026 Uiso 0.5 1 calc R U P . .
H2A2 H 0.5636 0.4524 0.1379 0.026 Uiso 0.5 1 calc R U P . .
C3A C 0.5583(3) 0.3972(5) 0.2495(3) 0.0276(10) Uani 0.5 1 d . . P . .
H3A1 H 0.6010 0.4564 0.2743 0.033 Uiso 0.5 1 calc R U P . .
H3A2 H 0.5808 0.3009 0.2357 0.033 Uiso 0.5 1 calc R U P . .
C11A C 0.7142(8) 0.9233(17) 0.1881(8) 0.055(3) Uani 0.54(3) 1 d . . P A 1
H11D H 0.7568 0.9184 0.2271 0.082 Uiso 0.54(3) 1 calc R U P A 1
H11E H 0.6704 0.9807 0.2066 0.082 Uiso 0.54(3) 1 calc R U P A 1
H11F H 0.7335 0.9705 0.1430 0.082 Uiso 0.54(3) 1 calc R U P A 1
C12A C 0.7545(6) 0.6729(18) 0.1416(5) 0.047(2) Uani 0.54(3) 1 d . . P A 1
H12D H 0.7739 0.7202 0.0966 0.070 Uiso 0.54(3) 1 calc R U P A 1
H12E H 0.7396 0.5709 0.1298 0.070 Uiso 0.54(3) 1 calc R U P A 1
H12F H 0.7960 0.6737 0.1818 0.070 Uiso 0.54(3) 1 calc R U P A 1
C2B C 0.5662(3) 0.4942(6) 0.2007(3) 0.0217(10) Uani 0.5 1 d . . P . .
H2B1 H 0.5950 0.4901 0.2504 0.026 Uiso 0.5 1 calc R U P . .
H2B2 H 0.6048 0.4816 0.1613 0.026 Uiso 0.5 1 calc R U P . .
C3B C 0.5059(3) 0.3719(6) 0.1949(3) 0.0293(10) Uani 0.5 1 d . . P . .
H3B1 H 0.5320 0.2763 0.2057 0.035 Uiso 0.5 1 calc R U P . .
H3B2 H 0.4820 0.3683 0.1431 0.035 Uiso 0.5 1 calc R U P . .
C11B C 0.7337(8) 0.8790(18) 0.1761(8) 0.044(3) Uani 0.46(3) 1 d . . P A 2
H11A H 0.7676 0.8856 0.1333 0.066 Uiso 0.46(3) 1 calc R U P A 2
H11B H 0.7664 0.8687 0.2227 0.066 Uiso 0.46(3) 1 calc R U P A 2
H11C H 0.7018 0.9687 0.1785 0.066 Uiso 0.46(3) 1 calc R U P A 2
C12B C 0.7313(8) 0.6102(19) 0.1450(5) 0.040(3) Uani 0.46(3) 1 d . . P A 2
H12A H 0.7486 0.6197 0.0935 0.060 Uiso 0.46(3) 1 calc R U P A 2
H12B H 0.6970 0.5240 0.1483 0.060 Uiso 0.46(3) 1 calc R U P A 2
H12C H 0.7773 0.5983 0.1798 0.060 Uiso 0.46(3) 1 calc R U P A 2

loop_
_atom_site_aniso_label
_atom_site_aniso_U_11
_atom_site_aniso_U_22
_atom_site_aniso_U_33
_atom_site_aniso_U_23
_atom_site_aniso_U_13
_atom_site_aniso_U_12
Ga1 0.0361(2) 0.0141(2) 0.01993(19) 0.000 0.00331(13) 0.000
N1 0.0301(9) 0.0127(10) 0.0136(8) 0.0018(7) 0.0104(7) 0.0049(7)
C1 0.0113(11) 0.0160(15) 0.0120(12) 0.000 0.0007(9) 0.000
C4 0.0269(10) 0.0128(11) 0.0116(9) -0.0008(7) 0.0091(7) 0.0022(8)
C5 0.0259(10) 0.0204(12) 0.0168(10) -0.0033(8) 0.0081(8) 0.0015(8)
C6 0.0302(11) 0.0242(13) 0.0230(11) 0.0004(9) 0.0138(8) -0.0031(9)
C7 0.0413(12) 0.0217(13) 0.0179(10) 0.0044(9) 0.0128(9) 0.0021(10)
C8 0.0339(11) 0.0186(11) 0.0154(10) 0.0002(8) 0.0025(8) 0.0045(9)
C9 0.0262(10) 0.0130(11) 0.0150(9) -0.0031(8) 0.0062(7) 0.0018(8)
C10 0.0248(11) 0.0610(19) 0.0185(11) -0.0003(11) 0.0083(9) 0.0025(11)
C13 0.0259(10) 0.0251(13) 0.0196(11) -0.0013(9) 0.0044(8) -0.0019(9)
C14 0.0279(12) 0.0379(17) 0.074(2) -0.0199(14) 0.0151(12) -0.0005(11)
C15 0.0356(12) 0.0306(15) 0.0389(14) -0.0125(11) 0.0041(10) -0.0066(10)
C2A 0.030(3) 0.017(3) 0.019(3) -0.003(2) 0.009(2) 0.005(2)
C3A 0.034(2) 0.014(2) 0.035(3) 0.0011(19) 0.0005(19) 0.0082(18)
C11A 0.034(5) 0.070(7) 0.060(6) -0.027(5) 0.001(4) -0.015(4)
C12A 0.026(4) 0.071(7) 0.043(3) 0.000(4) 0.004(3) 0.005(4)
C2B 0.026(3) 0.020(3) 0.020(3) 0.0014(19) 0.008(2) 0.010(2)
C3B 0.054(3) 0.014(3) 0.021(2) -0.0033(18) 0.007(2) 0.003(2)
C11B 0.026(5) 0.061(8) 0.046(5) -0.012(5) 0.005(3) -0.012(4)
C12B 0.025(5) 0.066(8) 0.028(3) -0.001(4) -0.004(3) 0.015(4)

loop_
_atom_type_symbol
_atom_type_description
_atom_type_scat_dispersion_real
_atom_type_scat_dispersion_imag
_atom_type_scat_source
C C 0.0033 0.0016 'International Tables Vol C Tables 4.2.6.8 and 6.1.1.4'
H H 0.0000 0.0000 'International Tables Vol C Tables 4.2.6.8 and 6.1.1.4'
N N 0.0061 0.0033 'International Tables Vol C Tables 4.2.6.8 and 6.1.1.4'
Ga Ga 0.2307 1.6083 'International Tables Vol C Tables 4.2.6.8 and 6.1.1.4'

loop_
_geom_angle_atom_site_label_1
_geom_angle_atom_site_label_2
_geom_angle_atom_site_label_3
_geom_angle
_geom_angle_site_symmetry_1
_geom_angle_site_symmetry_3
C1 Ga1 H1A 111(2) . .
C1 Ga1 H1B 104(2) . .
H1A Ga1 H1B 112(3) . .
C1 Ga1 H1C 113(3) . .
H1A Ga1 H1C 111(3) . .
H1B Ga1 H1C 105(3) . .
C1 N1 C4 119.92(18) . .
C1 N1 C2B 121.7(2) . .
C4 N1 C2B 115.1(2) . .
C1 N1 C2A 128.9(2) . .
C4 N1 C2A 110.2(2) . .
C2B N1 C2A 28.7(2) . .
N1 C1 N1 118.7(3) 2_655 .
N1 C1 Ga1 120.66(13) 2_655 .
N1 C1 Ga1 120.65(13) . .
C9 C4 C5 122.40(18) . .
C9 C4 N1 118.58(17) . .
C5 C4 N1 118.91(17) . .
C6 C5 C4 117.21(19) . .
C6 C5 C10 119.51(19) . .
C4 C5 C10 123.28(19) . .
C7 C6 C5 121.5(2) . .
C7 C6 H6 119.3 . .
C5 C6 H6 119.3 . .
C6 C7 C8 120.07(19) . .
C6 C7 H7 120.0 . .
C8 C7 H7 120.0 . .
C7 C8 C9 120.9(2) . .
C7 C8 H8 119.5 . .
C9 C8 H8 119.5 . .
C4 C9 C8 117.89(18) . .
C4 C9 C13 122.76(18) . .
C8 C9 C13 119.35(18) . .
C11B C10 C5 116.8(6) . .
C12A C10 C5 115.3(4) . .
C11B C10 C12B 111.9(5) . .
C5 C10 C12B 105.9(4) . .
C12A C10 C11A 106.4(5) . .
C5 C10 C11A 107.7(5) . .
C11B C10 H10 110.8(17) . .
C12A C10 H10 115.7(16) . .
C5 C10 H10 109.8(15) . .
C12B C10 H10 100.2(17) . .
C11A C10 H10 100.4(17) . .
C15 C13 C9 111.43(17) . .
C15 C13 C14 110.6(2) . .
C9 C13 C14 111.68(19) . .
C15 C13 H13 105.9(15) . .
C9 C13 H13 110.2(14) . .
C14 C13 H13 106.8(14) . .
C13 C14 H14A 109.5 . .
C13 C14 H14B 109.5 . .
H14A C14 H14B 109.5 . .
C13 C14 H14C 109.5 . .
H14A C14 H14C 109.5 . .
H14B C14 H14C 109.5 . .
C13 C15 H15A 109.5 . .
C13 C15 H15B 109.5 . .
H15A C15 H15B 109.5 . .
C13 C15 H15C 109.5 . .
H15A C15 H15C 109.5 . .
H15B C15 H15C 109.5 . .
C3A C2A N1 111.1(4) . .
C3A C2A H2A1 109.4 . .
N1 C2A H2A1 109.4 . .
C3A C2A H2A2 109.4 . .
N1 C2A H2A2 109.4 . .
H2A1 C2A H2A2 108.0 . .
C2A C3A C3B 112.9(4) . 2_655
C2A C3A H3A1 109.0 . .
C3B C3A H3A1 109.0 2_655 .
C2A C3A H3A2 109.0 . .
C3B C3A H3A2 109.0 2_655 .
H3A1 C3A H3A2 107.8 . .
C10 C11A H11D 109.5 . .
C10 C11A H11E 109.5 . .
H11D C11A H11E 109.5 . .
C10 C11A H11F 109.5 . .
H11D C11A H11F 109.5 . .
H11E C11A H11F 109.5 . .
C10 C12A H12D 109.5 . .
C10 C12A H12E 109.5 . .
H12D C12A H12E 109.5 . .
C10 C12A H12F 109.5 . .
H12D C12A H12F 109.5 . .
H12E C12A H12F 109.5 . .
N1 C2B C3B 109.5(4) . .
N1 C2B H2B1 109.8 . .
C3B C2B H2B1 109.8 . .
N1 C2B H2B2 109.8 . .
C3B C2B H2B2 109.8 . .
H2B1 C2B H2B2 108.2 . .
C2B C3B C3A 110.5(4) . 2_655
C2B C3B H3B1 109.6 . .
C3A C3B H3B1 109.6 2_655 .
C2B C3B H3B2 109.6 . .
C3A C3B H3B2 109.6 2_655 .
H3B1 C3B H3B2 108.1 . .
C10 C11B H11A 109.5 . .
C10 C11B H11B 109.5 . .
H11A C11B H11B 109.5 . .
C10 C11B H11C 109.5 . .
H11A C11B H11C 109.5 . .
H11B C11B H11C 109.5 . .
C10 C12B H12A 109.5 . .
C10 C12B H12B 109.5 . .
H12A C12B H12B 109.5 . .
C10 C12B H12C 109.5 . .
H12A C12B H12C 109.5 . .
H12B C12B H12C 109.5 . .

loop_
_geom_bond_atom_site_label_1
_geom_bond_atom_site_label_2
_geom_bond_distance
_geom_bond_site_symmetry_2
Ga1 C1 2.111(3) .
Ga1 H1A 1.52(5) .
Ga1 H1B 1.55(5) .
Ga1 H1C 1.62(7) .
N1 C1 1.342(2) .
N1 C4 1.452(2) .
N1 C2B 1.510(5) .
N1 C2A 1.527(5) .
C1 N1 1.342(2) 2_655
C4 C9 1.394(3) .
C4 C5 1.404(3) .
C5 C6 1.396(3) .
C5 C10 1.513(3) .
C6 C7 1.380(3) .
C6 H6 0.9500 .
C7 C8 1.380(3) .
C7 H7 0.9500 .
C8 C9 1.397(3) .
C8 H8 0.9500 .
C9 C13 1.522(3) .
C10 C11B 1.412(14) .
C10 C12A 1.507(8) .
C10 C12B 1.606(11) .
C10 C11A 1.646(14) .
C10 H10 0.89(2) .
C13 C15 1.520(3) .
C13 C14 1.526(3) .
C13 H13 0.94(2) .
C14 H14A 0.9800 .
C14 H14B 0.9800 .
C14 H14C 0.9800 .
C15 H15A 0.9800 .
C15 H15B 0.9800 .
C15 H15C 0.9800 .
C2A C3A 1.502(7) .
C2A H2A1 0.9900 .
C2A H2A2 0.9900 .
C3A C3B 1.528(6) 2_655
C3A H3A1 0.9900 .
C3A H3A2 0.9900 .
C11A H11D 0.9800 .
C11A H11E 0.9800 .
C11A H11F 0.9800 .
C12A H12D 0.9800 .
C12A H12E 0.9800 .
C12A H12F 0.9800 .
C2B C3B 1.512(7) .
C2B H2B1 0.9900 .
C2B H2B2 0.9900 .
C3B C3A 1.528(6) 2_655
C3B H3B1 0.9900 .
C3B H3B2 0.9900 .
C11B H11A 0.9800 .
C11B H11B 0.9800 .
C11B H11C 0.9800 .
C12B H12A 0.9800 .
C12B H12B 0.9800 .
C12B H12C 0.9800 .
